data_4310340
loop_
_publ_author_name
'Cristina Ca\~nada-Vilalta'
'William E. Streib'
'John C. Huffman'
'Ted A. O'Brien'
'Ernest R. Davidson'
'George Christou'

_publ_section_title
;
 Polynuclear Manganese Complexes with the Dicarboxylate Ligand
 m-Phenylenedipropionate: A Hexanuclear Mixed-Valence (3MnIII, 3MnIV)
 Complex
;
_journal_name_full 'Inorganic Chemistry'
_journal_page_first 101
_journal_page_last 115
_journal_paper_doi 10.1021/ic034973m
_journal_volume 43
_journal_year 2004
_chemical_formula_sum 'C40 H42 Cl2 Mn2 N8 O14'
_chemical_formula_weight 1039.6
_space_group_IT_number 2
_symmetry_cell_setting triclinic
_symmetry_space_group_name_Hall '-P 1'
_symmetry_space_group_name_H-M 'P -1'
_audit_creation_method 'minor manual editing of SDT2CIF v. 1.2 BETA  output'
_cell_angle_alpha 83.0560(12)
_cell_angle_beta 74.9371(12)
_cell_angle_gamma 81.8891(12)
_cell_formula_units_Z 2
_cell_length_a 11.4924(4)
_cell_length_b 12.4571(4)
_cell_length_c 16.5064(6)
_cell_measurement_temperature 98.
_cell_volume 2250.28(14)
_computing_cell_refinement 'XTEL, local package'
_computing_data_collection 'NPS, local program'
_computing_data_reduction 'XTEL, local package'
_computing_molecular_graphics 'XTEL, local package'
_computing_publication_material 'XTEL, local package'
_computing_structure_refinement 'XTEL, local package'
_computing_structure_solution MULTAN78
_diffrn_ambient_temperature 98.
_diffrn_measured_fraction_theta_full 0
_diffrn_measured_fraction_theta_max 1
_diffrn_measurement_device_type 'refurbished Picker diffractometer'
_diffrn_measurement_method '\q/2\q scans'
_diffrn_radiation_type 'Mo K\a'
_diffrn_radiation_wavelength 0.71073
_diffrn_reflns_av_R_equivalents 0.041
_diffrn_reflns_limit_h_max 12
_diffrn_reflns_limit_h_min -14
_diffrn_reflns_limit_k_max 16
_diffrn_reflns_limit_k_min -16
_diffrn_reflns_limit_l_max 21
_diffrn_reflns_limit_l_min -21
_diffrn_reflns_number 18209
_diffrn_reflns_theta_full 0
_diffrn_reflns_theta_max 27.5208
_diffrn_reflns_theta_min 2.18369
_exptl_absorpt_coefficient_mu 0.7544
_exptl_absorpt_correction_type none
_exptl_absorpt_process_details none
_exptl_crystal_colour brown
_exptl_crystal_density_diffrn 1.534
_exptl_crystal_density_method 'not measured'
_exptl_crystal_description 'irregular fragment'
_exptl_crystal_F_000 1068
_exptl_crystal_size_max .30
_exptl_crystal_size_mid .25
_exptl_crystal_size_min .25
_refine_diff_density_max 1
_refine_diff_density_min -1.15
_refine_ls_abs_structure_details none
_refine_ls_extinction_coef 0.00000000(2)
_refine_ls_extinction_expression
;                                                                               
Larson, A. C. (1967).  Acta Cryst. 23, p. 664.  Eq. (3)                         
;
_refine_ls_extinction_method Zachariasen
_refine_ls_goodness_of_fit_ref 1.9855
_refine_ls_matrix_type full
_refine_ls_number_parameters 596
_refine_ls_number_reflns 78930
_refine_ls_R_factor_gt 0.0486
_refine_ls_shift/su_max 0.0228
_refine_ls_structure_factor_coef F
_refine_ls_weighting_details w^-1^=\s^2^(F)+(.07F)^2^
_refine_ls_weighting_scheme calc
_refine_ls_wR_factor_ref 0.0506
_reflns_number_gt 7891
_reflns_number_total 10287
_reflns_threshold_expression F^2^>2.33\s(F^2^)
_cod_data_source_file ic034973msi20030818_100625_1.cif
_cod_data_source_block MSC99076
_cod_database_code 4310340

loop_
_symmetry_equiv_pos_as_xyz
x,y,z
-x,-y,-z

loop_
_atom_site_label
_atom_site_type_symbol
_atom_site_fract_x
_atom_site_fract_y
_atom_site_fract_z
_atom_site_U_iso_or_equiv
_atom_site_adp_type
_atom_site_occupancy
_atom_site_disorder_group
_atom_site_disorder_assembly
Mn1 MN 0.48612(3) 0.67644(3) 0.18983(2) 0.01571(12) Uani 1 0 .
Mn2 MN 0.37091(4) 0.78996(3) 0.35666(2) 0.01855(13) Uani 1 0 .
O3 O 0.37940(15) 0.68497(13) 0.28962(10) 0.0195(6) Uani 1 0 .
O4 O 0.38324(17) 0.91763(14) 0.27406(10) 0.0244(6) Uani 1 0 .
C5 C 0.4295(2) 0.9247(2) 0.19425(15) 0.0198(8) Uani 1 0 .
O6 O 0.46673(16) 0.84629(13) 0.15054(10) 0.0206(6) Uani 1 0 .
C7 C 0.4404(2) 1.0389(2) 0.15083(15) 0.0234(9) Uani 1 0 .
C8 C 0.5648(3) 1.0481(2) 0.08825(16) 0.0259(9) Uani 1 0 .
C9 C 0.6669(2) 1.0286(2) 0.13217(15) 0.0230(9) Uani 1 0 .
C10 C 0.7057(3) 1.1129(2) 0.16222(16) 0.0266(9) Uani 1 0 .
C11 C 0.7978(3) 1.0920(2) 0.20470(17) 0.0289(10) Uani 1 0 .
C12 C 0.8490(2) 0.9863(2) 0.21936(16) 0.0252(9) Uani 1 0 .
C13 C 0.8107(2) 0.9000(2) 0.19085(15) 0.0214(8) Uani 1 0 .
C14 C 0.7216(2) 0.9231(2) 0.14498(15) 0.0217(8) Uani 1 0 .
C15 C 0.8598(2) 0.7831(2) 0.21161(16) 0.0234(9) Uani 1 0 .
C16 C 0.7785(2) 0.7321(2) 0.29278(16) 0.0239(9) Uani 1 0 .
C17 C 0.6494(2) 0.73253(19) 0.28787(15) 0.0180(8) Uani 1 0 .
O18 O 0.56581(16) 0.77450(14) 0.34355(10) 0.0221(6) Uani 1 0 .
O19 O 0.63449(15) 0.68843(13) 0.22525(10) 0.0184(6) Uani 1 0 .
N20 N 0.35453(18) 0.67672(16) 0.46089(12) 0.0184(7) Uani 1 0 .
C21 C 0.3462(2) 0.5706(2) 0.45921(15) 0.0209(8) Uani 1 0 .
C22 C 0.3395(2) 0.4987(2) 0.53051(16) 0.0248(9) Uani 1 0 .
C23 C 0.3414(2) 0.5380(2) 0.60505(16) 0.0243(9) Uani 1 0 .
C24 C 0.3486(2) 0.6469(2) 0.60718(15) 0.0223(9) Uani 1 0 .
C25 C 0.3551(2) 0.7155(2) 0.53350(15) 0.0191(8) Uani 1 0 .
C26 C 0.3595(2) 0.8338(2) 0.52871(15) 0.0211(8) Uani 1 0 .
C27 C 0.3623(3) 0.8879(2) 0.59643(16) 0.0256(9) Uani 1 0 .
C28 C 0.3583(3) 1.0010(2) 0.58657(16) 0.0312(10) Uani 1 0 .
C29 C 0.3522(3) 1.0558(2) 0.50926(18) 0.0346(11) Uani 1 0 .
C30 C 0.3526(3) 0.9961(2) 0.44383(17) 0.0293(10) Uani 1 0 .
N31 N 0.3568(2) 0.88762(17) 0.45217(13) 0.0223(7) Uani 1 0 .
N32 N 0.58180(19) 0.66275(16) 0.06594(12) 0.0181(7) Uani 1 0 .
C33 C 0.6999(2) 0.6720(2) 0.03617(16) 0.0238(9) Uani 1 0 .
C34 C 0.7571(3) 0.6741(2) -0.04866(17) 0.0295(10) Uani 1 0 .
C35 C 0.6875(3) 0.6661(2) -0.10468(16) 0.0311(10) Uani 1 0 .
C36 C 0.5658(3) 0.6537(2) -0.07457(16) 0.0272(10) Uani 1 0 .
C37 C 0.5144(2) 0.65259(19) 0.01117(15) 0.0205(8) Uani 1 0 .
C38 C 0.3858(2) 0.63773(19) 0.05141(15) 0.0208(8) Uani 1 0 .
C39 C 0.3043(3) 0.6147(2) 0.00901(17) 0.0282(10) Uani 1 0 .
C40 C 0.1882(3) 0.5962(2) 0.05433(19) 0.0325(11) Uani 1 0 .
C41 C 0.1557(3) 0.6027(2) 0.14046(19) 0.0302(10) Uani 1 0 .
C42 C 0.2405(2) 0.6282(2) 0.17879(16) 0.0238(9) Uani 1 0 .
N43 N 0.35304(19) 0.64495(16) 0.13572(13) 0.0191(7) Uani 1 0 .
N44 N 0.1651(2) 0.8240(2) 0.38662(15) 0.0319(9) Uani 1 0 .
C45 C 0.0694(3) 0.8350(3) 0.4160(2) 0.0414(13) Uani 1 0 .
C46 C -0.0638(3) 0.8487(3) 0.4514(2) 0.0538(15) Uani 1 0 .
O47 O 0.53409(16) 0.49628(14) 0.20308(11) 0.0249(6) Uani 1 0 .
CL48 CL 0.88530(6) 1.41501(5) 0.17026(4) 0.0266(2) Uani 1 0 .
O49 O 0.76476(18) 1.38379(16) 0.18201(13) 0.0346(8) Uani 1 0 .
O50 O 0.8853(3) 1.4797(3) 0.23570(15) 0.0744(13) Uani 1 0 .
O51 O 0.9656(2) 1.3220(2) 0.1770(3) 0.129(2) Uani 1 0 .
O52 O 0.9211(3) 1.4787(3) 0.09501(16) 0.1009(17) Uani 1 0 .
CL53 CL 0.35387(6) 1.29928(5) 0.33360(4) 0.0253(2) Uani 1 0 .
O54 O 0.31916(19) 1.40855(15) 0.30074(13) 0.0358(8) Uani 1 0 .
O55 O 0.3658(2) 1.30034(17) 0.41737(13) 0.0478(10) Uani 1 0 .
O56 O 0.2667(2) 1.22947(16) 0.33055(14) 0.0443(9) Uani 1 0 .
O57 O 0.4703(2) 1.26042(18) 0.28067(14) 0.0459(9) Uani 1 0 .
N58 N -0.0491(3) 1.1227(3) 0.3858(2) 0.0700(16) Uani 1 0 .
C59 C 0.0239(4) 1.1134(3) 0.3228(2) 0.0475(14) Uani 1 0 .
C60 C 0.1153(4) 1.0997(4) 0.2480(3) 0.0721(19) Uani 1 0 .
N61 N 1.0130(3) 1.6020(3) 0.3797(2) 0.0651(15) Uani 1 0 .
C62 C 1.0058(3) 1.5114(3) 0.3880(2) 0.0461(13) Uani 1 0 .
C63 C 0.9984(3) 1.3951(3) 0.3974(2) 0.0507(14) Uani 1 0 .
C64 C 0.9604(5) 1.1457(5) -0.0027(3) 0.128(3) Uani 0.8 0 .
C65 C 0.8841(5) 1.1114(5) -0.0561(3) 0.063(2) Uani 0.8 0 .
N66 N 0.8300(4) 1.0875(4) -0.0947(3) 0.097(2) Uani 0.8 0 .
H1 H 0.3788 1.0581 0.1215 0.0356 Uiso 1 0 .
H2 H 0.4304 1.0883 0.1926 0.0356 Uiso 1 0 .
H3 H 0.5774 0.9953 0.0488 0.038 Uiso 1 0 .
H4 H 0.5645 1.1188 0.0594 0.038 Uiso 1 0 .
H5 H 0.6699 1.1852 0.1538 0.0401 Uiso 1 0 .
H6 H 0.8258 1.1502 0.2235 0.0413 Uiso 1 0 .
H7 H 0.9098 0.9726 0.2497 0.0378 Uiso 1 0 .
H8 H 0.6986 0.8652 0.1223 0.0343 Uiso 1 0 .
H9 H 0.8624 0.7418 0.166 0.0363 Uiso 1 0 .
H10 H 0.939 0.7815 0.2189 0.0363 Uiso 1 0 .
H11 H 0.8118 0.6587 0.3026 0.0368 Uiso 1 0 .
H12 H 0.7786 0.7718 0.3381 0.0368 Uiso 1 0 .
H13 H 0.3457 0.5441 0.4079 0.0338 Uiso 1 0 .
H14 H 0.3334 0.424 0.5286 0.0379 Uiso 1 0 .
H15 H 0.3377 0.4899 0.6545 0.0373 Uiso 1 0 .
H16 H 0.3488 0.6746 0.658 0.0352 Uiso 1 0 .
H17 H 0.3668 0.849 0.6486 0.0384 Uiso 1 0 .
H18 H 0.36 1.0402 0.6322 0.0436 Uiso 1 0 .
H19 H 0.3475 1.1326 0.5016 0.0474 Uiso 1 0 .
H20 H 0.3502 1.0343 0.3909 0.0419 Uiso 1 0 .
H21 H 0.7463 0.6776 0.0744 0.037 Uiso 1 0 .
H22 H 0.8412 0.6805 -0.0684 0.042 Uiso 1 0 .
H23 H 0.7239 0.6691 -0.1635 0.0443 Uiso 1 0 .
H24 H 0.5181 0.6462 -0.1122 0.0396 Uiso 1 0 .
H25 H 0.3272 0.6117 -0.0499 0.0409 Uiso 1 0 .
H26 H 0.1312 0.5796 0.0267 0.0456 Uiso 1 0 .
H27 H 0.077 0.5896 0.1727 0.0428 Uiso 1 0 .
H28 H 0.2181 0.6339 0.2374 0.0371 Uiso 1 0 .
H29 H -0.0862 0.9079 0.4884 0.065 Uiso 1 0 .
H30 H -0.1067 0.8651 0.4093 0.065 Uiso 1 0 .
H31 H -0.0902 0.7844 0.4858 0.065 Uiso 1 0 .
H32 H 0.4796 0.4671 0.2318 0.0453 Uiso 1 0 .
H33 H 0.6077 0.4664 0.2003 0.0288 Uiso 1 0 .
H34 H 0.1898 1.073 0.2619 0.0845 Uiso 1 0 .
H35 H 0.0945 1.0488 0.217 0.0845 Uiso 1 0 .
H36 H 0.1226 1.1674 0.2151 0.0845 Uiso 1 0 .
H37 H 0.9343 1.378 0.444 0.0626 Uiso 1 0 .
H38 H 0.9849 1.3739 0.3475 0.0626 Uiso 1 0 .
H39 H 1.0732 1.3579 0.406 0.0626 Uiso 1 0 .
H40 H 0.9366 1.1134 0.0533 0.1373 Uiso 1 0 .
H41 H 1.0435 1.1239 -0.026 0.1373 Uiso 1 0 .
H42 H 0.9479 1.2232 -0.0019 0.1373 Uiso 1 0 .

loop_
_atom_site_aniso_label
_atom_site_aniso_U_11
_atom_site_aniso_U_22
_atom_site_aniso_U_33
_atom_site_aniso_U_12
_atom_site_aniso_U_13
_atom_site_aniso_U_23
Mn1 0.0208(3) 0.0152(2) 0.0125(3) -0.00398(15) -0.00452(15) -0.00287(15)
Mn2 0.0279(3) 0.0141(2) 0.0125(3) -0.00316(16) -0.00222(16) -0.00158(15)
O3 0.0255(10) 0.0186(9) 0.0151(9) -0.0067(7) -0.0026(7) -0.0030(7)
O4 0.0382(11) 0.0164(10) 0.0152(9) 0.0005(8) -0.0034(8) -0.0002(7)
C5 0.0206(13) 0.0211(14) 0.0183(12) 0.0001(10) -0.0074(10) -0.0021(10)
O6 0.0284(10) 0.0157(9) 0.0190(10) -0.0022(7) -0.0087(8) -0.0002(7)
C7 0.0315(15) 0.0167(13) 0.0209(13) 0.0015(11) -0.0083(11) 0.0016(11)
C8 0.0360(16) 0.0171(14) 0.0216(14) -0.0004(11) -0.0058(12) 0.0049(11)
C9 0.0276(14) 0.0206(14) 0.0184(13) -0.0060(11) -0.0007(11) 0.0024(11)
C10 0.0362(16) 0.0161(14) 0.0227(14) -0.0051(11) 0.0017(12) 0.0006(11)
C11 0.0398(17) 0.0237(15) 0.0238(14) -0.0152(12) -0.0006(12) -0.0037(12)
C12 0.0276(14) 0.0263(15) 0.0226(14) -0.0099(11) -0.0033(11) -0.0022(11)
C13 0.0219(13) 0.0201(14) 0.0206(13) -0.0070(10) 0.0001(10) -0.0007(11)
C14 0.0238(13) 0.0195(14) 0.0213(13) -0.0069(10) -0.0017(11) -0.0020(11)
C15 0.0197(13) 0.0218(14) 0.0314(15) -0.0021(10) -0.0098(11) -0.0059(11)
C16 0.0289(14) 0.0198(14) 0.0277(15) -0.0022(11) -0.0165(12) 0.0001(11)
C17 0.0286(14) 0.0101(12) 0.0174(12) -0.0047(10) -0.0094(11) 0.0042(10)
O18 0.0300(10) 0.0204(10) 0.0186(10) -0.0067(8) -0.0082(8) -0.0027(8)
O19 0.0227(9) 0.0180(9) 0.0166(9) -0.0032(7) -0.0072(7) -0.0029(7)
N20 0.0234(11) 0.0166(11) 0.0151(10) -0.0051(9) -0.0034(9) 0.0002(8)
C21 0.0276(14) 0.0169(13) 0.0183(13) -0.0058(10) -0.0018(11) -0.0058(10)
C22 0.0351(15) 0.0141(13) 0.0243(14) -0.0078(11) -0.0027(12) -0.0005(11)
C23 0.0330(15) 0.0199(14) 0.0197(13) -0.0069(11) -0.0050(11) 0.0031(11)
C24 0.0280(14) 0.0222(14) 0.0175(13) -0.0052(11) -0.0053(11) -0.0009(11)
C25 0.0229(13) 0.0177(13) 0.0161(12) -0.0053(10) -0.0008(10) -0.0038(10)
C26 0.0287(14) 0.0156(13) 0.0170(12) -0.0040(10) -0.0007(11) -0.0019(10)
C27 0.0360(16) 0.0216(14) 0.0180(13) -0.0064(12) -0.0016(11) -0.0036(11)
C28 0.0471(18) 0.0241(15) 0.0216(14) -0.0098(13) 0.0002(13) -0.0108(12)
C29 0.053(2) 0.0152(14) 0.0304(16) -0.0050(13) 0.0013(14) -0.0040(12)
C30 0.0449(18) 0.0167(14) 0.0230(14) -0.0036(12) -0.0035(13) 0.0017(11)
N31 0.0340(13) 0.0141(11) 0.0166(11) -0.0041(9) -0.0005(9) -0.0033(9)
N32 0.0285(12) 0.0118(10) 0.0151(10) -0.0033(9) -0.0062(9) -0.0019(8)
C33 0.0313(15) 0.0177(13) 0.0223(14) -0.0046(11) -0.0040(11) -0.0053(11)
C34 0.0374(16) 0.0196(14) 0.0263(15) -0.0054(12) 0.0038(12) -0.0051(12)
C35 0.0494(19) 0.0219(15) 0.0148(13) 0.0010(13) 0.0016(12) -0.0007(11)
C36 0.0472(18) 0.0161(14) 0.0194(13) 0.0003(12) -0.0126(13) -0.0019(11)
C37 0.0345(15) 0.0101(12) 0.0175(13) -0.0005(10) -0.0087(11) -0.0017(10)
C38 0.0323(15) 0.0112(12) 0.0213(13) -0.0002(10) -0.0124(11) -0.0012(10)
C39 0.0438(17) 0.0180(14) 0.0281(15) 0.0012(12) -0.0207(13) -0.0038(11)
C40 0.0371(17) 0.0227(15) 0.048(2) -0.0017(12) -0.0295(15) -0.0053(13)
C41 0.0273(15) 0.0216(15) 0.0458(19) -0.0031(11) -0.0149(14) -0.0060(13)
C42 0.0264(14) 0.0169(13) 0.0290(15) -0.0014(10) -0.0085(12) -0.0037(11)
N43 0.0265(12) 0.0123(11) 0.0203(11) -0.0030(9) -0.0081(9) -0.0030(9)
N44 0.0203(13) 0.0370(15) 0.0335(15) 0.0027(10) -0.0021(11) -0.0023(12)
C45 0.049(2) 0.040(2) 0.039(2) -0.0067(16) -0.0164(17) -0.0009(15)
C46 0.043(2) 0.065(3) 0.054(2) -0.0042(18) -0.0118(18) -0.008(2)
O47 0.0320(11) 0.0180(10) 0.0248(11) -0.0075(8) -0.0045(8) -0.0001(8)
CL48 0.0267(4) 0.0250(4) 0.0261(6) -0.0041(3) -0.0023(3) -0.0021(3)
O49 0.0294(11) 0.0333(12) 0.0437(15) -0.0074(9) -0.0123(10) 0.0006(10)
O50 0.069(2) 0.120(3) 0.0494(18) -0.0508(19) -0.0061(14) -0.0281(16)
O51 0.0329(15) 0.0379(17) 0.283(7) 0.0014(13) 0.013(2) -0.007(2)
O52 0.126(3) 0.166(4) 0.0484(19) -0.111(3) -0.0505(19) 0.060(2)
CL53 0.0347(5) 0.0176(4) 0.0268(6) -0.0067(3) -0.0107(3) -0.0017(3)
O54 0.0466(13) 0.0183(11) 0.0427(15) -0.0042(9) -0.0141(11) 0.0072(9)
O55 0.091(2) 0.0329(13) 0.0264(12) -0.0165(13) -0.0215(12) -0.0006(10)
O56 0.0500(14) 0.0262(12) 0.066(2) -0.0187(10) -0.0232(13) -0.0012(11)
O57 0.0381(13) 0.0495(16) 0.0466(16) 0.0040(11) -0.0082(11) -0.0084(12)
N58 0.080(3) 0.060(2) 0.064(3) -0.021(2) 0.002(2) -0.0100(19)
C59 0.053(2) 0.044(2) 0.055(2) -0.0196(18) -0.0200(19) -0.0043(18)
C60 0.044(2) 0.079(3) 0.095(4) -0.013(2) -0.011(2) -0.025(3)
N61 0.092(3) 0.050(2) 0.056(2) 0.0059(19) -0.028(2) -0.0109(18)
C62 0.052(2) 0.053(2) 0.0338(19) 0.0099(18) -0.0185(16) -0.0089(17)
C63 0.059(2) 0.047(2) 0.049(2) 0.0034(17) -0.0248(19) -0.0023(17)
C64 0.103(4) 0.142(5) 0.072(4) 0.052(4) 0.035(3) 0.047(3)
C65 0.054(3) 0.065(4) 0.041(3) 0.025(3) 0.008(2) 0.022(3)
N66 0.086(4) 0.094(4) 0.089(4) 0.006(3) 0.007(3) 0.003(3)

loop_
_atom_type_symbol
_atom_type_description
_atom_type_scat_dispersion_real
_atom_type_scat_dispersion_imag
_atom_type_scat_source
MN Mn 0.295 0.729 'International Tables Vol. IV (1974) Table 2.2B'
CL Cl 0.132 0.159 'International Tables Vol. IV (1974) Table 2.2B'
O O 0.008 0.006 'International Tables Vol. IV (1974) Table 2.2B'
N N 0.004 0.003 'International Tables Vol. IV (1974) Table 2.2B'
C C 0.002 0.002 'International Tables Vol. IV (1974) Table 2.2B'
H H 0 0 'International Tables Vol. IV (1974) Table 2.2B'

loop_
_geom_angle_atom_site_label_1
_geom_angle_atom_site_label_2
_geom_angle_atom_site_label_3
_geom_angle
_geom_angle_site_symmetry_1
_geom_angle_site_symmetry_2
_geom_angle_site_symmetry_3
_geom_angle_publ_flag
O3 Mn1 O6 96.26(7) . . . no
O3 Mn1 O19 98.70(7) . . . no
O3 Mn1 O47 96.28(7) . . . no
O3 Mn1 N32 169.15(8) . . . no
O3 Mn1 N43 90.81(8) . . . no
O6 Mn1 O19 91.67(6) . . . no
O6 Mn1 O47 167.45(7) . . . no
O6 Mn1 N32 83.79(7) . . . no
O6 Mn1 N43 93.15(7) . . . no
O19 Mn1 O47 87.00(7) . . . no
O19 Mn1 N32 92.14(7) . . . no
O19 Mn1 N43 168.81(8) . . . no
O47 Mn1 N32 83.79(7) . . . no
O47 Mn1 N43 86.11(7) . . . no
N32 Mn1 N43 78.37(8) . . . no
O3 Mn2 O4 100.42(7) . . . no
O3 Mn2 O18 94.36(7) . . . no
O3 Mn2 N20 90.73(8) . . . no
O3 Mn2 N31 169.13(8) . . . no
O3 Mn2 N44 94.67(9) . . . no
O4 Mn2 O18 90.09(7) . . . no
O4 Mn2 N20 168.85(8) . . . no
O4 Mn2 N31 90.45(8) . . . no
O4 Mn2 N44 89.70(8) . . . no
O18 Mn2 N20 89.41(7) . . . no
O18 Mn2 N31 86.06(8) . . . no
O18 Mn2 N44 170.86(8) . . . no
N20 Mn2 N31 78.40(8) . . . no
N20 Mn2 N44 89.03(8) . . . no
N31 Mn2 N44 84.80(9) . . . no
O49 CL48 O50 109.28(14) . . . no
O49 CL48 O51 109.05(14) . . . no
O49 CL48 O52 111.93(14) . . . no
O50 CL48 O51 107.4(2) . . . no
O50 CL48 O52 106.39(18) . . . no
O51 CL48 O52 112.6(2) . . . no
O54 CL53 O55 109.78(13) . . . no
O54 CL53 O56 109.95(12) . . . no
O54 CL53 O57 107.93(13) . . . no
O55 CL53 O56 111.39(13) . . . no
O55 CL53 O57 108.94(14) . . . no
O56 CL53 O57 108.77(14) . . . no
Mn1 O3 Mn2 122.88(9) . . . no
Mn2 O4 C5 130.28(17) . . . no
Mn1 O6 C5 129.03(16) . . . no
Mn2 O18 C17 128.90(15) . . . no
Mn1 O19 C17 130.76(17) . . . no
Mn1 O47 H32 111.35(16) . . . no
Mn1 O47 H33 122.43(14) . . . no
H32 O47 H33 119.4(2) . . . no
Mn2 N20 C21 124.48(16) . . . no
Mn2 N20 C25 115.54(16) . . . no
C21 N20 C25 120.0(2) . . . no
Mn2 N31 C26 115.45(16) . . . no
Mn2 N31 C30 125.88(17) . . . no
C26 N31 C30 118.5(2) . . . no
Mn1 N32 C33 124.96(17) . . . no
Mn1 N32 C37 115.68(17) . . . no
C33 N32 C37 119.1(2) . . . no
Mn1 N43 C38 116.39(17) . . . no
Mn1 N43 C42 124.18(17) . . . no
C38 N43 C42 119.4(2) . . . no
Mn2 N44 C45 166.4(3) . . . no
O4 C5 O6 125.4(2) . . . no
O4 C5 C7 116.4(2) . . . no
O6 C5 C7 118.2(2) . . . no
C5 C7 C8 112.2(2) . . . no
C5 C7 H1 109.2(2) . . . no
C5 C7 H2 108.7(2) . . . no
C8 C7 H1 108.9(2) . . . no
C8 C7 H2 108.4(2) . . . no
H1 C7 H2 109.4(3) . . . no
C7 C8 C9 111.8(2) . . . no
C7 C8 H3 108.5(2) . . . no
C7 C8 H4 108.9(2) . . . no
C9 C8 H3 108.9(2) . . . no
C9 C8 H4 109.2(2) . . . no
H3 C8 H4 109.4(2) . . . no
C8 C9 C10 121.7(2) . . . no
C8 C9 C14 119.4(2) . . . no
C10 C9 C14 118.9(2) . . . no
C9 C10 C11 120.4(2) . . . no
C9 C10 H5 120.1(3) . . . no
C11 C10 H5 119.5(3) . . . no
C10 C11 C12 120.2(2) . . . no
C10 C11 H6 120.0(3) . . . no
C12 C11 H6 119.8(3) . . . no
C11 C12 C13 120.6(2) . . . no
C11 C12 H7 119.6(3) . . . no
C13 C12 H7 119.8(3) . . . no
C12 C13 C14 118.4(2) . . . no
C12 C13 C15 121.1(2) . . . no
C14 C13 C15 120.4(2) . . . no
C9 C14 C13 121.4(2) . . . no
C9 C14 H8 119.6(2) . . . no
C13 C14 H8 119.0(3) . . . no
C13 C15 C16 111.3(2) . . . no
C13 C15 H9 108.7(2) . . . no
C13 C15 H10 109.2(2) . . . no
C16 C15 H9 108.9(2) . . . no
C16 C15 H10 109.2(2) . . . no
H9 C15 H10 109.5(3) . . . no
C15 C16 C17 113.21(19) . . . no
C15 C16 H11 108.3(2) . . . no
C15 C16 H12 108.5(2) . . . no
C17 C16 H11 108.5(2) . . . no
C17 C16 H12 108.7(2) . . . no
H11 C16 H12 109.6(2) . . . no
O18 C17 O19 125.0(2) . . . no
O18 C17 C16 118.8(2) . . . no
O19 C17 C16 116.2(2) . . . no
N20 C21 C22 121.6(2) . . . no
N20 C21 H13 119.4(2) . . . no
C22 C21 H13 119.0(2) . . . no
C21 C22 C23 118.7(2) . . . no
C21 C22 H14 120.8(2) . . . no
C23 C22 H14 120.5(2) . . . no
C22 C23 C24 119.9(2) . . . no
C22 C23 H15 120.0(3) . . . no
C24 C23 H15 120.1(3) . . . no
C23 C24 C25 118.9(2) . . . no
C23 C24 H16 120.5(2) . . . no
C25 C24 H16 120.6(2) . . . no
N20 C25 C24 121.0(2) . . . no
N20 C25 C26 115.3(2) . . . no
C24 C25 C26 123.8(2) . . . no
N31 C26 C25 114.7(2) . . . no
N31 C26 C27 121.8(2) . . . no
C25 C26 C27 123.5(2) . . . no
C26 C27 C28 118.9(2) . . . no
C26 C27 H17 120.7(3) . . . no
C28 C27 H17 120.5(3) . . . no
C27 C28 C29 119.1(2) . . . no
C27 C28 H18 120.5(3) . . . no
C29 C28 H18 120.4(3) . . . no
C28 C29 C30 118.8(2) . . . no
C28 C29 H19 120.5(3) . . . no
C30 C29 H19 120.7(3) . . . no
N31 C30 C29 122.8(2) . . . no
N31 C30 H20 119.2(3) . . . no
C29 C30 H20 118.0(3) . . . no
N32 C33 C34 122.8(2) . . . no
N32 C33 H21 118.7(3) . . . no
C34 C33 H21 118.5(3) . . . no
C33 C34 C35 118.0(3) . . . no
C33 C34 H22 121.4(3) . . . no
C35 C34 H22 120.6(3) . . . no
C34 C35 C36 119.8(2) . . . no
C34 C35 H23 119.9(3) . . . no
C36 C35 H23 120.3(3) . . . no
C35 C36 C37 119.1(2) . . . no
C35 C36 H24 120.4(3) . . . no
C37 C36 H24 120.5(3) . . . no
N32 C37 C36 121.1(2) . . . no
N32 C37 C38 114.5(2) . . . no
C36 C37 C38 124.3(2) . . . no
N43 C38 C37 114.5(2) . . . no
N43 C38 C39 121.1(2) . . . no
C37 C38 C39 124.3(2) . . . no
C38 C39 C40 119.1(3) . . . no
C38 C39 H25 120.6(3) . . . no
C40 C39 H25 120.3(3) . . . no
C39 C40 C41 119.5(2) . . . no
C39 C40 H26 120.5(3) . . . no
C41 C40 H26 120.0(3) . . . no
C40 C41 C42 118.7(3) . . . no
C40 C41 H27 120.8(3) . . . no
C42 C41 H27 120.6(3) . . . no
N43 C42 C41 122.3(2) . . . no
N43 C42 H28 119.0(2) . . . no
C41 C42 H28 118.8(3) . . . no
N44 C45 C46 176.5(4) . . . no
C45 C46 H29 109.9(3) . . . no
C45 C46 H30 112.2(3) . . . no
C45 C46 H31 110.8(3) . . . no
H29 C46 H30 108.0(4) . . . no
H29 C46 H31 106.3(3) . . . no
H30 C46 H31 109.3(3) . . . no
N58 C59 C60 177.9(4) . . . no
C59 C60 H34 109.0(4) . . . no
C59 C60 H35 109.2(4) . . . no
C59 C60 H36 109.6(4) . . . no
H34 C60 H35 109.5(4) . . . no
H34 C60 H36 109.9(4) . . . no
H35 C60 H36 109.5(4) . . . no
N61 C62 C63 179.0(4) . . . no
C62 C63 H37 109.6(4) . . . no
C62 C63 H38 109.3(3) . . . no
C62 C63 H39 108.9(3) . . . no
H37 C63 H38 110.1(3) . . . no
H37 C63 H39 109.7(3) . . . no
H38 C63 H39 109.2(4) . . . no
C65 C64 H40 109.8(6) . . . no
C65 C64 H41 109.8(5) . . . no
C65 C64 H42 109.3(5) . . . no
H40 C64 H41 109.9(5) . . . no
H40 C64 H42 108.9(6) . . . no
H41 C64 H42 109.1(6) . . . no
N66 C65 C64 179.5(6) . . . no

loop_
_geom_bond_atom_site_label_1
_geom_bond_atom_site_label_2
_geom_bond_distance
_geom_bond_site_symmetry_1
_geom_bond_site_symmetry_2
_geom_bond_publ_flag
Mn1 O3 1.7844(17) . . no
Mn1 O6 2.1348(16) . . no
Mn1 O19 1.9704(16) . . no
Mn1 O47 2.2324(18) . . no
Mn1 N32 2.070(2) . . no
Mn1 N43 2.0628(19) . . no
Mn2 O3 1.7895(17) . . no
Mn2 O4 1.9614(16) . . no
Mn2 O18 2.1766(18) . . no
Mn2 N20 2.0749(19) . . no
Mn2 N31 2.066(2) . . no
Mn2 N44 2.276(2) . . no
CL48 O49 1.4498(19) . . no
CL48 O50 1.423(3) . . no
CL48 O51 1.388(3) . . no
CL48 O52 1.389(2) . . no
CL53 O54 1.4445(19) . . no
CL53 O55 1.4261(19) . . no
CL53 O56 1.4303(19) . . no
CL53 O57 1.449(2) . . no
O4 C5 1.283(3) . . no
O6 C5 1.245(3) . . no
O18 C17 1.247(3) . . no
O19 C17 1.286(3) . . no
O47 H32 0.7860(17) . . no
O47 H33 0.8667(18) . . no
N20 C21 1.343(3) . . no
N20 C25 1.347(3) . . no
N31 C26 1.362(3) . . no
N31 C30 1.336(3) . . no
N32 C33 1.334(3) . . no
N32 C37 1.361(3) . . no
N43 C38 1.355(3) . . no
N43 C42 1.335(3) . . no
N44 C45 1.077(4) . . no
N58 C59 1.161(5) . . no
N61 C62 1.132(4) . . no
N66 C65 1.089(6) . . no
C5 C7 1.520(3) . . no
C7 C8 1.541(4) . . no
C7 H1 0.947(2) . . no
C7 H2 0.954(3) . . no
C8 C9 1.510(3) . . no
C8 H3 0.951(3) . . no
C8 H4 0.949(2) . . no
C9 C10 1.386(4) . . no
C9 C14 1.391(3) . . no
C10 C11 1.395(4) . . no
C10 H5 0.945(3) . . no
C11 C12 1.384(4) . . no
C11 H6 0.948(3) . . no
C12 C13 1.390(3) . . no
C12 H7 0.946(3) . . no
C13 C14 1.404(3) . . no
C13 C15 1.518(3) . . no
C14 H8 0.949(2) . . no
C15 C16 1.544(4) . . no
C15 H9 0.953(3) . . no
C15 H10 0.946(2) . . no
C16 C17 1.507(3) . . no
C16 H11 0.952(3) . . no
C16 H12 0.946(3) . . no
C21 C22 1.383(3) . . no
C21 H13 0.947(2) . . no
C22 C23 1.384(3) . . no
C22 H14 0.947(2) . . no
C23 C24 1.376(3) . . no
C23 H15 0.947(2) . . no
C24 C25 1.391(3) . . no
C24 H16 0.946(2) . . no
C25 C26 1.473(3) . . no
C26 C27 1.383(3) . . no
C27 C28 1.394(4) . . no
C27 H17 0.946(2) . . no
C28 C29 1.386(4) . . no
C28 H18 0.952(3) . . no
C29 C30 1.382(4) . . no
C29 H19 0.945(3) . . no
C30 H20 0.948(2) . . no
C33 C34 1.382(4) . . no
C33 H21 0.940(2) . . no
C34 C35 1.390(4) . . no
C34 H22 0.948(3) . . no
C35 C36 1.381(4) . . no
C35 H23 0.950(3) . . no
C36 C37 1.384(3) . . no
C36 H24 0.949(3) . . no
C37 C38 1.482(4) . . no
C38 C39 1.384(3) . . no
C39 C40 1.385(4) . . no
C39 H25 0.943(3) . . no
C40 C41 1.382(4) . . no
C40 H26 0.947(2) . . no
C41 C42 1.381(3) . . no
C41 H27 0.949(3) . . no
C42 H28 0.943(3) . . no
C45 C46 1.483(5) . . no
C46 H29 0.977(4) . . no
C46 H30 0.940(3) . . no
C46 H31 0.962(4) . . no
C59 C60 1.408(6) . . no
C60 H34 0.948(4) . . no
C60 H35 0.952(4) . . no
C60 H36 0.947(4) . . no
C62 C63 1.450(5) . . no
C63 H37 0.943(4) . . no
C63 H38 0.949(3) . . no
C63 H39 0.954(3) . . no
C64 C65 1.526(8) . . no
C64 H40 0.949(4) . . no
C64 H41 0.946(5) . . no
C64 H42 0.958(6) . . no
